data_7204503
loop_
_publ_author_name
'Thierry Bataille'
'Daniel Lou\"er'

_publ_section_title
;
 Two new diamine templated lanthanum sulfates, La2(H2O)2(C4H12N2)(SO4)4
 and La2(H2O)2(C2H10N2)3(SO4)6&#x00B7;4H2O, with 3D and 2D crystal
 structures
;
_journal_issue 12
_journal_name_full 'J. Mater. Chem.'
_journal_page_first 3487
_journal_page_last 3493
_journal_paper_doi 10.1039/b207212m
_journal_volume 12
_journal_year 2002
_chemical_formula_moiety 'La2 (H2 O)2 (C4 H12 N2) (S1 O4)4'
_chemical_formula_sum 'C4 H16 La2 N2 O18 S4'
_chemical_formula_weight 786.25
_chemical_name_common 'lanthanum piperazine sulfate dihydrate'
_space_group_IT_number 14
_symmetry_cell_setting monoclinic
_symmetry_space_group_name_Hall '-P 2ybc'
_symmetry_space_group_name_H-M 'P 1 21/c 1'
_atom_sites_solution_hydrogens geom
_atom_sites_solution_primary direct
_atom_sites_solution_secondary difmap
_audit_creation_method SHELXL-97
_cell_angle_alpha 90.000(5)
_cell_angle_beta 104.2164(4)
_cell_angle_gamma 90.000(5)
_cell_formula_units_Z 8
_cell_length_a 16.7936(2)
_cell_length_b 9.58580(10)
_cell_length_c 22.5827(3)
_cell_measurement_reflns_used 12149
_cell_measurement_temperature 293(2)
_cell_measurement_theta_max 32.032
_cell_measurement_theta_min 0.998
_cell_volume 3524.03(7)
_computing_cell_refinement 'HKL Scalepack (Otwinowski & Minor 1997)'
_computing_data_collection 'Collect (Nonius BV, 1997-2000)'
_computing_data_reduction 'HKL Denzo & Scalepack (Otwinowski & Minor 1997)'
_computing_molecular_graphics 'Diamond 2.1e'
_computing_structure_refinement 'SHELXL-97 (Sheldrick, 1997)'
_computing_structure_solution 'SIR97 (Altomare et al.,1999)'
_diffrn_ambient_temperature 293(2)
_diffrn_detector_area_resol_mean 9
_diffrn_measured_fraction_theta_full 1.000
_diffrn_measured_fraction_theta_max 1.000
_diffrn_measurement_device '95mm CCD camera on \k-goniostat'
_diffrn_measurement_device_type KappaCCD
_diffrn_measurement_method CCD
_diffrn_radiation_monochromator 'horizonally mounted graphite crystal'
_diffrn_radiation_source 'fine-focus sealed tube'
_diffrn_radiation_type MoK\a
_diffrn_radiation_wavelength 0.71073
_diffrn_reflns_av_R_equivalents 0.0637
_diffrn_reflns_av_sigmaI/netI 0.0703
_diffrn_reflns_limit_h_max 25
_diffrn_reflns_limit_h_min -22
_diffrn_reflns_limit_k_max 14
_diffrn_reflns_limit_k_min -13
_diffrn_reflns_limit_l_max 33
_diffrn_reflns_limit_l_min -32
_diffrn_reflns_number 53463
_diffrn_reflns_theta_full 32.04
_diffrn_reflns_theta_max 32.04
_diffrn_reflns_theta_min 1.25
_exptl_absorpt_coefficient_mu 5.359
_exptl_absorpt_correction_T_max 0.81193
_exptl_absorpt_correction_T_min 0.40164
_exptl_absorpt_correction_type analytical
_exptl_absorpt_process_details 'N.W. Alcock (1970). Cryst. Computing, p271)'
_exptl_crystal_colour colourless
_exptl_crystal_density_diffrn 2.964
_exptl_crystal_density_method 'not measured'
_exptl_crystal_description Plate
_exptl_crystal_F_000 3008
_exptl_crystal_size_max 0.255
_exptl_crystal_size_mid 0.175
_exptl_crystal_size_min 0.0375
_refine_diff_density_max 2.881
_refine_diff_density_min -2.048
_refine_diff_density_rms 0.283
_refine_ls_extinction_coef 0.00021(5)
_refine_ls_extinction_expression Fc^*^=kFc[1+0.001xFc^2^\l^3^/sin(2\q)]^-1/4^
_refine_ls_extinction_method SHELXL
_refine_ls_goodness_of_fit_ref 1.068
_refine_ls_hydrogen_treatment mixed
_refine_ls_matrix_type full
_refine_ls_number_parameters 572
_refine_ls_number_reflns 12271
_refine_ls_number_restraints 24
_refine_ls_restrained_S_all 1.067
_refine_ls_R_factor_all 0.0752
_refine_ls_R_factor_gt 0.0430
_refine_ls_shift/su_max 0.001
_refine_ls_shift/su_mean 0.000
_refine_ls_structure_factor_coef Fsqd
_refine_ls_weighting_details 'calc w=1/[\s^2^(Fo^2^)+(0.0547P)^2^+0.0000P] where P=(Fo^2^+2Fc^2^)/3'
_refine_ls_weighting_scheme calc
_refine_ls_wR_factor_gt 0.0970
_refine_ls_wR_factor_ref 0.1144
_reflns_number_gt 8634
_reflns_number_total 12271
_reflns_threshold_expression >2sigma(I)
_cod_data_source_file b207212m.txt
_cod_data_source_block job
_cod_database_code 7204503

loop_
_symmetry_equiv_pos_as_xyz
'x, y, z'
'-x, y+1/2, -z+1/2'
'-x, -y, -z'
'x, -y-1/2, z-1/2'

loop_
_atom_site_label
_atom_site_type_symbol
_atom_site_fract_x
_atom_site_fract_y
_atom_site_fract_z
_atom_site_U_iso_or_equiv
_atom_site_adp_type
_atom_site_occupancy
_atom_site_symmetry_multiplicity
_atom_site_calc_flag
_atom_site_refinement_flags
_atom_site_disorder_assembly
_atom_site_disorder_group
La1 La 0.574340(16) 0.27607(3) 0.181449(12) 0.01379(7) Uani 1 1 d . . .
La2 La 0.738707(17) 0.77010(3) 0.047694(13) 0.01492(7) Uani 1 1 d . . .
La3 La 1.031282(17) 0.73901(3) 0.083823(13) 0.01497(7) Uani 1 1 d . . .
La4 La 0.828767(18) 0.20478(3) 0.129468(13) 0.01584(7) Uani 1 1 d . . .
S1 S 0.86993(7) 0.47847(11) 0.01512(5) 0.0149(2) Uani 1 1 d . . .
S2 S 0.65781(7) 1.03346(11) 0.10686(5) 0.0147(2) Uani 1 1 d . . .
S3 S 0.87609(8) 0.99663(12) -0.00147(6) 0.0203(3) Uani 1 1 d . . .
S4 S 0.79962(8) 0.29525(12) 0.28044(6) 0.0187(2) Uani 1 1 d . . .
S5 S 0.51097(8) 0.03579(11) 0.25907(5) 0.0168(2) Uani 1 1 d . . .
S6 S 0.67868(8) 0.51341(11) 0.11587(6) 0.0169(2) Uani 1 1 d . . .
S7 S 0.41236(7) 0.25083(11) 0.07203(5) 0.0158(2) Uani 1 1 d . . .
S8 S 0.91001(7) 0.83357(11) 0.17018(6) 0.0161(2) Uani 1 1 d . . .
O11 O 0.8344(3) 0.3798(5) 0.0494(2) 0.0596(15) Uani 1 1 d . . .
O12 O 0.8147(3) 0.5982(4) 0.00157(19) 0.0428(12) Uani 1 1 d . . .
O13 O 0.9506(2) 0.5214(4) 0.05003(19) 0.0335(10) Uani 1 1 d . . .
O14 O 0.8747(2) 0.4153(4) -0.04324(17) 0.0264(8) Uani 1 1 d . . .
O21 O 0.6997(2) 1.1051(3) 0.16393(15) 0.0188(7) Uani 1 1 d . . .
O22 O 0.6592(2) 0.8818(3) 0.11597(17) 0.0218(7) Uani 1 1 d . . .
O23 O 0.7077(2) 0.0624(4) 0.06174(16) 0.0237(8) Uani 1 1 d . . .
O24 O 0.5752(2) 0.0892(3) 0.08691(17) 0.0234(8) Uani 1 1 d . . .
O31 O 0.7970(2) 0.9235(4) -0.01667(17) 0.0256(8) Uani 1 1 d . . .
O32 O 0.8898(3) 1.0646(4) -0.05472(18) 0.0365(10) Uani 1 1 d . . .
O33A O 0.9356(5) 0.9220(8) 0.0381(4) 0.0339(14) Uani 0.50 1 d P . .
O33B O 0.9390(5) 0.8719(8) 0.0031(4) 0.0339(14) Uani 0.50 1 d P . .
O34A O 0.8944(5) 1.0644(7) 0.0556(4) 0.0279(13) Uani 0.50 1 d P . .
O34B O 0.8583(5) 1.1284(7) 0.0324(4) 0.0279(13) Uani 0.50 1 d P . .
O41 O 0.8290(2) 0.2452(4) 0.34375(18) 0.0286(9) Uani 1 1 d . . .
O42 O 0.8366(2) 0.2050(3) 0.24077(16) 0.0199(7) Uani 1 1 d . . .
O43 O 0.8258(3) 0.4394(4) 0.2747(2) 0.0377(10) Uani 1 1 d . . .
O44 O 0.7102(2) 0.2855(4) 0.26274(18) 0.0307(9) Uani 1 1 d . . .
O51 O 0.5485(2) -0.0377(4) 0.31585(16) 0.0258(8) Uani 1 1 d . . .
O52 O 0.5588(2) 0.0189(3) 0.21305(16) 0.0214(7) Uani 1 1 d . . .
O53 O 0.5716(2) 0.4770(3) 0.26290(17) 0.0233(8) Uani 1 1 d . . .
O54 O 0.5091(2) 0.1893(3) 0.26952(16) 0.0229(8) Uani 1 1 d . . .
O61 O 0.7030(2) 0.3665(4) 0.1148(2) 0.0385(11) Uani 1 1 d . . .
O62 O 0.6188(2) 0.5182(4) 0.15279(17) 0.0301(9) Uani 1 1 d . . .
O63 O 0.6437(2) 0.5643(3) 0.05375(16) 0.0222(8) Uani 1 1 d . . .
O64 O 0.7493(2) 0.6040(3) 0.14145(17) 0.0249(8) Uani 1 1 d . . .
O71 O 0.3973(2) 0.1552(3) 0.01932(16) 0.0217(7) Uani 1 1 d . . .
O72 O 0.4834(2) 0.3412(3) 0.07512(15) 0.0182(7) Uani 1 1 d . . .
O73 O 0.4286(2) 0.1722(3) 0.12997(16) 0.0199(7) Uani 1 1 d . . .
O74 O 0.3356(2) 0.3330(3) 0.06386(16) 0.0213(7) Uani 1 1 d . . .
O81 O 0.8505(3) 0.9486(4) 0.1554(2) 0.0453(12) Uani 1 1 d . . .
O82 O 0.9048(3) 0.7680(4) 0.2262(2) 0.0392(11) Uani 1 1 d . . .
O83 O 0.8885(2) 0.7337(4) 0.11813(19) 0.0297(9) Uani 1 1 d . . .
O84 O 0.9942(2) 0.8810(3) 0.17192(17) 0.0228(8) Uani 1 1 d . . .
C11 C 0.5538(4) 0.3355(6) -0.0474(3) 0.0374(15) Uani 1 1 d . . .
H11A H 0.5235 0.3980 -0.0787 0.056 Uiso 1 1 calc R . .
H11B H 0.5392 0.3583 -0.0095 0.056 Uiso 1 1 calc R . .
N12 N 0.6408(4) 0.3593(7) -0.0396(4) 0.074(2) Uani 1 1 d D . .
H12A H 0.6701 0.3222 0.0008 0.110 Uiso 1 1 calc RD . .
H12B H 0.6504 0.4613 -0.0390 0.110 Uiso 1 1 calc RD . .
C13 C 0.6768(4) 0.2982(6) -0.0856(4) 0.0436(17) Uani 1 1 d . . .
H13A H 0.7361 0.3002 -0.0706 0.065 Uiso 1 1 calc R . .
H13B H 0.6627 0.3561 -0.1219 0.065 Uiso 1 1 calc R . .
C14 C 0.6517(4) 0.1548(6) -0.1029(3) 0.0365(14) Uani 1 1 d . . .
H14A H 0.6796 0.0918 -0.0709 0.055 Uiso 1 1 calc R . .
H14B H 0.6681 0.1308 -0.1400 0.055 Uiso 1 1 calc R . .
N15 N 0.5626(4) 0.1361(6) -0.1132(3) 0.0534(16) Uani 1 1 d D . .
H15A H 0.5351 0.1823 -0.1521 0.080 Uiso 1 1 calc RD . .
H15B H 0.5499 0.0352 -0.1178 0.080 Uiso 1 1 calc RD . .
C16 C 0.5284(4) 0.1917(6) -0.0644(3) 0.0393(15) Uani 1 1 d . . .
H16A H 0.5455 0.1326 -0.0286 0.059 Uiso 1 1 calc R . .
H16B H 0.4690 0.1881 -0.0774 0.059 Uiso 1 1 calc R . .
C21 C 0.8138(5) 0.7684(6) 0.3657(3) 0.0480(19) Uani 1 1 d . . .
H21A H 0.8338 0.7614 0.4097 0.072 Uiso 1 1 calc R . .
H21B H 0.8607 0.7637 0.3479 0.072 Uiso 1 1 calc R . .
C22 C 0.7588(4) 0.6500(5) 0.3433(3) 0.0313(13) Uani 1 1 d . . .
H22A H 0.7157 0.6476 0.3651 0.047 Uiso 1 1 calc R . .
H22B H 0.7897 0.5638 0.3520 0.047 Uiso 1 1 calc R . .
N23 N 0.7208(4) 0.6589(5) 0.2764(3) 0.0435(14) Uani 1 1 d D . .
H23A H 0.7635 0.6413 0.2539 0.065 Uiso 1 1 calc RD . .
H23B H 0.6785 0.5852 0.2649 0.065 Uiso 1 1 calc RD . .
C24 C 0.6832(5) 0.7935(6) 0.2583(3) 0.0480(18) Uani 1 1 d . . .
H24A H 0.6337 0.8014 0.2730 0.072 Uiso 1 1 calc R . .
H24B H 0.6671 0.7982 0.2141 0.072 Uiso 1 1 calc R . .
C25 C 0.7391(4) 0.9165(6) 0.2824(3) 0.0422(16) Uani 1 1 d . . .
H25A H 0.7842 0.9190 0.2625 0.063 Uiso 1 1 calc R . .
H25B H 0.7086 1.0029 0.2733 0.063 Uiso 1 1 calc R . .
N26 N 0.7725(4) 0.9023(5) 0.3503(3) 0.0506(16) Uani 1 1 d D . .
H26A H 0.8118 0.9789 0.3653 0.076 Uiso 1 1 calc RD . .
H26B H 0.7269 0.9103 0.3708 0.076 Uiso 1 1 calc RD . .
OW31 O 1.0510(3) 0.5531(4) 0.16954(18) 0.0317(9) Uani 1 1 d D . .
H31A H 1.004(2) 0.498(6) 0.172(2) 0.047 Uiso 1 1 d D . .
H31B H 1.082(3) 0.576(6) 0.2097(11) 0.047 Uiso 1 1 d D . .
OW32 O 0.9795(7) 0.7291(8) -0.0361(4) 0.109(3) Uani 1 1 d D . .
H32A H 0.978(8) 0.649(6) -0.062(4) 0.163 Uiso 1 1 d D . .
H32B H 0.980(9) 0.812(5) -0.061(4) 0.163 Uiso 1 1 d D . .
OW41 O 0.8984(2) 0.4382(3) 0.17969(17) 0.0242(8) Uani 1 1 d D . .
H41A H 0.892(3) 0.441(5) 0.2207(10) 0.036 Uiso 1 1 d D . .
H41B H 0.862(3) 0.508(4) 0.1579(19) 0.036 Uiso 1 1 d D . .
OW42 O 0.9829(2) 0.1714(4) 0.1720(2) 0.0324(9) Uani 1 1 d D . .
H42A H 1.016(3) 0.218(5) 0.207(2) 0.049 Uiso 1 1 d D . .
H42B H 1.001(3) 0.077(2) 0.172(3) 0.049 Uiso 1 1 d D . .

loop_
_atom_site_aniso_label
_atom_site_aniso_U_11
_atom_site_aniso_U_22
_atom_site_aniso_U_33
_atom_site_aniso_U_23
_atom_site_aniso_U_13
_atom_site_aniso_U_12
La1 0.01413(15) 0.01284(13) 0.01408(15) -0.00009(9) 0.00283(11) -0.00049(8)
La2 0.01555(15) 0.01313(13) 0.01708(15) 0.00186(9) 0.00592(11) 0.00034(9)
La3 0.01418(15) 0.01605(13) 0.01517(15) 0.00027(9) 0.00452(11) 0.00208(9)
La4 0.01874(15) 0.01423(13) 0.01505(15) -0.00114(9) 0.00512(11) -0.00256(9)
S1 0.0163(6) 0.0135(5) 0.0156(6) -0.0006(4) 0.0049(4) 0.0009(4)
S2 0.0151(6) 0.0142(5) 0.0156(6) -0.0019(4) 0.0054(5) 0.0004(4)
S3 0.0214(7) 0.0220(6) 0.0176(6) 0.0047(4) 0.0052(5) -0.0055(4)
S4 0.0163(6) 0.0241(6) 0.0146(6) -0.0030(4) 0.0016(5) 0.0061(4)
S5 0.0219(6) 0.0136(5) 0.0162(6) 0.0027(4) 0.0075(5) -0.0010(4)
S6 0.0187(6) 0.0122(5) 0.0196(6) 0.0026(4) 0.0046(5) -0.0027(4)
S7 0.0140(6) 0.0185(5) 0.0136(6) 0.0001(4) 0.0013(5) -0.0007(4)
S8 0.0162(6) 0.0164(5) 0.0160(6) 0.0006(4) 0.0046(5) 0.0029(4)
O11 0.074(4) 0.066(3) 0.040(3) 0.023(2) 0.016(3) -0.032(3)
O12 0.050(3) 0.044(2) 0.029(2) -0.0095(18) -0.002(2) 0.031(2)
O13 0.021(2) 0.045(2) 0.033(2) -0.0197(18) 0.0042(17) -0.0045(17)
O14 0.021(2) 0.034(2) 0.026(2) -0.0164(15) 0.0082(16) -0.0004(15)
O21 0.0217(19) 0.0199(16) 0.0161(18) -0.0045(13) 0.0071(14) -0.0031(13)
O22 0.0236(19) 0.0151(16) 0.028(2) -0.0019(13) 0.0094(16) 0.0023(13)
O23 0.024(2) 0.0304(19) 0.0196(19) -0.0058(14) 0.0102(16) -0.0040(14)
O24 0.0192(19) 0.0229(18) 0.028(2) 0.0005(14) 0.0046(16) 0.0042(13)
O31 0.022(2) 0.0278(19) 0.029(2) -0.0016(15) 0.0111(17) -0.0107(14)
O32 0.036(2) 0.053(3) 0.019(2) 0.0120(18) 0.0033(18) -0.0188(19)
O33A 0.036(3) 0.032(3) 0.034(4) 0.013(3) 0.008(3) 0.017(3)
O33B 0.036(3) 0.032(3) 0.034(4) 0.013(3) 0.008(3) 0.017(3)
O34A 0.043(4) 0.018(3) 0.026(3) -0.005(2) 0.015(3) 0.001(2)
O34B 0.043(4) 0.018(3) 0.026(3) -0.005(2) 0.015(3) 0.001(2)
O41 0.021(2) 0.049(2) 0.015(2) -0.0030(16) 0.0023(16) 0.0111(16)
O42 0.0200(19) 0.0236(17) 0.0156(18) -0.0020(13) 0.0036(15) 0.0051(13)
O43 0.044(3) 0.021(2) 0.052(3) -0.0078(17) 0.018(2) 0.0022(16)
O44 0.016(2) 0.054(3) 0.021(2) -0.0091(17) 0.0021(16) 0.0054(16)
O51 0.032(2) 0.0261(19) 0.019(2) 0.0062(14) 0.0066(17) 0.0024(15)
O52 0.027(2) 0.0188(17) 0.0207(19) 0.0034(13) 0.0107(16) 0.0001(13)
O53 0.025(2) 0.0191(17) 0.027(2) 0.0005(14) 0.0091(16) 0.0065(13)
O54 0.031(2) 0.0173(17) 0.022(2) -0.0001(13) 0.0094(16) -0.0011(14)
O61 0.033(2) 0.0165(19) 0.060(3) 0.0057(17) -0.001(2) 0.0000(15)
O62 0.034(2) 0.034(2) 0.027(2) -0.0011(16) 0.0156(18) -0.0129(16)
O63 0.027(2) 0.0213(17) 0.0171(19) 0.0038(13) 0.0027(15) -0.0054(13)
O64 0.022(2) 0.0214(18) 0.029(2) 0.0065(14) 0.0009(16) -0.0076(14)
O71 0.0188(19) 0.0221(17) 0.021(2) -0.0039(13) -0.0010(15) 0.0005(13)
O72 0.0183(18) 0.0163(16) 0.0189(18) 0.0008(12) 0.0025(14) -0.0019(12)
O73 0.0192(19) 0.0211(17) 0.0191(19) 0.0026(13) 0.0038(14) -0.0022(13)
O74 0.0173(19) 0.0264(18) 0.0189(19) -0.0010(14) 0.0020(15) 0.0043(13)
O81 0.026(2) 0.026(2) 0.093(4) 0.023(2) 0.030(2) 0.0151(16)
O82 0.038(3) 0.054(3) 0.023(2) 0.0105(18) 0.005(2) -0.002(2)
O83 0.016(2) 0.048(2) 0.027(2) -0.0195(17) 0.0083(17) -0.0096(16)
O84 0.0173(19) 0.0214(17) 0.029(2) -0.0094(14) 0.0052(15) -0.0035(13)
C11 0.030(3) 0.035(3) 0.052(4) -0.014(3) 0.017(3) 0.003(2)
N12 0.064(5) 0.069(4) 0.098(6) -0.055(4) 0.040(4) -0.031(4)
C13 0.025(3) 0.045(4) 0.067(5) -0.015(3) 0.022(3) -0.007(3)
C14 0.040(4) 0.035(3) 0.037(4) -0.013(3) 0.014(3) 0.007(2)
N15 0.055(4) 0.035(3) 0.071(5) -0.022(3) 0.017(3) -0.015(3)
C16 0.036(4) 0.044(4) 0.042(4) -0.005(3) 0.016(3) -0.011(3)
C21 0.061(5) 0.044(4) 0.027(4) 0.006(3) -0.012(3) -0.001(3)
C22 0.046(4) 0.024(3) 0.023(3) 0.001(2) 0.006(3) 0.012(2)
N23 0.051(4) 0.038(3) 0.035(3) -0.004(2) -0.002(3) 0.005(2)
C24 0.057(5) 0.040(4) 0.042(4) 0.003(3) 0.003(4) 0.016(3)
C25 0.045(4) 0.031(3) 0.049(4) 0.019(3) 0.007(3) 0.002(3)
N26 0.074(4) 0.037(3) 0.041(4) -0.004(2) 0.012(3) -0.017(3)
OW31 0.031(2) 0.038(2) 0.023(2) 0.0050(16) 0.0006(18) -0.0123(17)
OW32 0.112(7) 0.107(6) 0.103(7) -0.011(5) 0.019(6) -0.009(5)
OW41 0.026(2) 0.0216(18) 0.025(2) -0.0029(14) 0.0055(16) -0.0026(14)
OW42 0.027(2) 0.0228(19) 0.042(3) -0.0076(16) -0.0022(19) 0.0031(15)

loop_
_atom_type_symbol
_atom_type_description
_atom_type_scat_dispersion_real
_atom_type_scat_dispersion_imag
_atom_type_scat_source
C C 0.0033 0.0016 'International Tables Vol C Tables 4.2.6.8 and 6.1.1.4'
H H 0.0000 0.0000 'International Tables Vol C Tables 4.2.6.8 and 6.1.1.4'
N N 0.0061 0.0033 'International Tables Vol C Tables 4.2.6.8 and 6.1.1.4'
O O 0.0106 0.0060 'International Tables Vol C Tables 4.2.6.8 and 6.1.1.4'
S S 0.1246 0.1234 'International Tables Vol C Tables 4.2.6.8 and 6.1.1.4'
La La -0.2871 2.4523 'International Tables Vol C Tables 4.2.6.8 and 6.1.1.4'

loop_
_geom_angle_atom_site_label_1
_geom_angle_atom_site_label_2
_geom_angle_atom_site_label_3
_geom_angle
_geom_angle_site_symmetry_1
_geom_angle_site_symmetry_3
_geom_angle_publ_flag
O44 La1 O62 83.41(13) . . ?
O44 La1 O72 151.43(12) . . ?
O62 La1 O72 71.94(11) . . ?
O44 La1 O52 88.20(12) . . ?
O62 La1 O52 169.01(12) . . ?
O72 La1 O52 114.08(10) . . ?
O44 La1 O54 86.13(13) . . ?
O62 La1 O54 132.62(11) . . ?
O72 La1 O54 121.17(11) . . ?
O52 La1 O54 53.37(10) . . ?
O44 La1 O73 154.13(12) . . ?
O62 La1 O73 121.77(11) . . ?
O72 La1 O73 53.73(10) . . ?
O52 La1 O73 67.50(11) . . ?
O54 La1 O73 72.51(11) . . ?
O44 La1 O53 69.08(11) . . ?
O62 La1 O53 65.00(11) . . ?
O72 La1 O53 111.04(10) . . ?
O52 La1 O53 118.38(10) . . ?
O54 La1 O53 68.09(10) . . ?
O73 La1 O53 113.91(11) . . ?
O44 La1 O51 120.36(11) . 2_655 ?
O62 La1 O51 71.60(12) . 2_655 ?
O72 La1 O51 65.60(10) . 2_655 ?
O52 La1 O51 119.02(11) . 2_655 ?
O54 La1 O51 74.54(11) . 2_655 ?
O73 La1 O51 68.46(10) . 2_655 ?
O53 La1 O51 51.30(11) . 2_655 ?
O44 La1 O21 63.12(11) . 1_545 ?
O62 La1 O21 102.71(11) . 1_545 ?
O72 La1 O21 107.85(10) . 1_545 ?
O52 La1 O21 67.00(10) . 1_545 ?
O54 La1 O21 113.14(10) . 1_545 ?
O73 La1 O21 111.69(10) . 1_545 ?
O53 La1 O21 131.80(10) . 1_545 ?
O51 La1 O21 172.19(10) 2_655 1_545 ?
O44 La1 O24 113.64(11) . . ?
O62 La1 O24 109.31(11) . . ?
O72 La1 O24 63.74(10) . . ?
O52 La1 O24 67.70(11) . . ?
O54 La1 O24 117.19(10) . . ?
O73 La1 O24 66.32(10) . . ?
O53 La1 O24 173.77(10) . . ?
O51 La1 O24 125.51(10) 2_655 . ?
O21 La1 O24 50.52(10) 1_545 . ?
O44 La1 S7 175.05(9) . . ?
O62 La1 S7 96.79(9) . . ?
O72 La1 S7 26.62(7) . . ?
O52 La1 S7 90.95(8) . . ?
O54 La1 S7 97.28(8) . . ?
O73 La1 S7 27.12(7) . . ?
O53 La1 S7 115.52(8) . . ?
O51 La1 S7 64.21(8) 2_655 . ?
O21 La1 S7 112.09(7) 1_545 . ?
O24 La1 S7 61.59(7) . . ?
O44 La1 S5 89.46(10) . . ?
O62 La1 S5 159.41(9) . . ?
O72 La1 S5 118.56(7) . . ?
O52 La1 S5 26.50(8) . . ?
O54 La1 S5 27.11(7) . . ?
O73 La1 S5 64.88(8) . . ?
O53 La1 S5 94.41(8) . . ?
O51 La1 S5 95.87(8) 2_655 . ?
O21 La1 S5 91.08(7) 1_545 . ?
O24 La1 S5 91.25(7) . . ?
S7 La1 S5 91.96(3) . . ?
O31 La2 O12 79.96(15) . . ?
O31 La2 O22 117.43(11) . . ?
O12 La2 O22 162.13(13) . . ?
O31 La2 O71 84.73(12) . 3_665 ?
O12 La2 O71 115.09(12) . 3_665 ?
O22 La2 O71 72.97(11) . 3_665 ?
O31 La2 O63 147.53(11) . . ?
O12 La2 O63 84.37(14) . . ?
O22 La2 O63 82.18(11) . . ?
O71 La2 O63 76.45(11) 3_665 . ?
O31 La2 O64 153.08(12) . . ?
O12 La2 O64 89.76(13) . . ?
O22 La2 O64 72.78(11) . . ?
O71 La2 O64 122.05(11) 3_665 . ?
O63 La2 O64 53.73(11) . . ?
O31 La2 O83 88.62(13) . . ?
O12 La2 O83 69.62(13) . . ?
O22 La2 O83 104.89(12) . . ?
O71 La2 O83 170.91(11) 3_665 . ?
O63 La2 O83 112.25(12) . . ?
O64 La2 O83 64.45(12) . . ?
O31 La2 O74 80.00(11) . 3_665 ?
O12 La2 O74 62.07(12) . 3_665 ?
O22 La2 O74 122.23(11) . 3_665 ?
O71 La2 O74 53.21(10) 3_665 3_665 ?
O63 La2 O74 67.53(10) . 3_665 ?
O64 La2 O74 117.00(10) . 3_665 ?
O83 La2 O74 131.54(11) . 3_665 ?
O31 La2 O23 65.70(11) . 1_565 ?
O12 La2 O23 145.31(14) . 1_565 ?
O22 La2 O23 51.74(10) . 1_565 ?
O71 La2 O23 68.14(10) 3_665 1_565 ?
O63 La2 O23 127.69(10) . 1_565 ?
O64 La2 O23 118.70(11) . 1_565 ?
O83 La2 O23 103.44(11) . 1_565 ?
O74 La2 O23 113.76(10) 3_665 1_565 ?
O31 La2 S6 166.75(9) . . ?
O12 La2 S6 86.93(12) . . ?
O22 La2 S6 75.79(8) . . ?
O71 La2 S6 99.30(8) 3_665 . ?
O63 La2 S6 26.70(8) . . ?
O64 La2 S6 27.03(8) . . ?
O83 La2 S6 88.56(9) . . ?
O74 La2 S6 92.25(8) 3_665 . ?
O23 La2 S6 127.52(7) 1_565 . ?
O31 La2 S7 83.47(9) . 3_665 ?
O12 La2 S7 89.24(10) . 3_665 ?
O22 La2 S7 96.53(9) . 3_665 ?
O71 La2 S7 26.17(8) 3_665 3_665 ?
O63 La2 S7 67.99(8) . 3_665 ?
O64 La2 S7 121.50(8) . 3_665 ?
O83 La2 S7 158.46(8) . 3_665 ?
O74 La2 S7 27.18(7) 3_665 3_665 ?
O23 La2 S7 91.53(7) 1_565 3_665 ?
S6 La2 S7 94.57(3) . 3_665 ?
O31 La2 S2 92.61(9) . . ?
O12 La2 S2 171.52(12) . . ?
O22 La2 S2 24.83(8) . . ?
O71 La2 S2 67.82(8) 3_665 . ?
O63 La2 S2 104.11(8) . . ?
O64 La2 S2 95.20(8) . . ?
O83 La2 S2 106.40(8) . . ?
O74 La2 S2 120.94(7) 3_665 . ?
O23 La2 S2 26.92(7) 1_565 . ?
S6 La2 S2 100.61(3) . . ?
S7 La2 S2 93.99(3) 3_665 . ?
O33A La3 O33B 22.2(2) . . ?
O33A La3 O32 71.4(2) . 3_775 ?
O33B La3 O32 71.9(2) . 3_775 ?
O33A La3 O14 133.1(2) . 3_765 ?
O33B La3 O14 112.2(2) . 3_765 ?
O32 La3 O14 85.72(14) 3_775 3_765 ?
O33A La3 O13 102.7(2) . . ?
O33B La3 O13 90.6(2) . . ?
O32 La3 O13 146.70(14) 3_775 . ?
O14 La3 O13 74.80(12) 3_765 . ?
O33A La3 O41 132.4(2) . 2_755 ?
O33B La3 O41 142.6(2) . 2_755 ?
O32 La3 O41 71.34(12) 3_775 2_755 ?
O14 La3 O41 71.27(13) 3_765 2_755 ?
O13 La3 O41 124.61(13) . 2_755 ?
O33A La3 OW31 139.8(2) . . ?
O33B La3 OW31 149.1(2) . . ?
O32 La3 OW31 137.79(13) 3_775 . ?
O14 La3 OW31 83.70(13) 3_765 . ?
O13 La3 OW31 67.35(13) . . ?
O41 La3 OW31 66.55(12) 2_755 . ?
O33A La3 O84 72.0(2) . . ?
O33B La3 O84 94.0(2) . . ?
O32 La3 O84 92.81(13) 3_775 . ?
O14 La3 O84 151.63(12) 3_765 . ?
O13 La3 O84 117.07(12) . . ?
O41 La3 O84 81.40(12) 2_755 . ?
OW31 La3 O84 78.46(12) . . ?
O33A La3 OW32 64.7(3) . . ?
O33B La3 OW32 42.5(3) . . ?
O32 La3 OW32 79.5(2) 3_775 . ?
O14 La3 OW32 71.4(2) 3_765 . ?
O13 La3 OW32 68.9(2) . . ?
O41 La3 OW32 133.7(2) 2_755 . ?
OW31 La3 OW32 133.8(2) . . ?
O84 La3 OW32 136.2(2) . . ?
O33A La3 O83 66.0(2) . . ?
O33B La3 O83 77.2(2) . . ?
O32 La3 O83 131.37(13) 3_775 . ?
O14 La3 O83 141.44(11) 3_765 . ?
O13 La3 O83 67.60(12) . . ?
O41 La3 O83 124.64(13) 2_755 . ?
OW31 La3 O83 74.46(13) . . ?
O84 La3 O83 52.76(11) . . ?
OW32 La3 O83 101.7(2) . . ?
O33A La3 S8 67.1(2) . . ?
O33B La3 S8 85.8(2) . . ?
O32 La3 S8 113.47(11) 3_775 . ?
O14 La3 S8 157.61(9) 3_765 . ?
O13 La3 S8 92.48(9) . . ?
O41 La3 S8 102.94(10) 2_755 . ?
OW31 La3 S8 74.32(10) . . ?
O84 La3 S8 26.06(8) . . ?
OW32 La3 S8 121.7(2) . . ?
O83 La3 S8 26.71(8) . . ?
O34B La4 O42 157.6(2) 1_545 . ?
O34B La4 O11 60.2(2) 1_545 . ?
O42 La4 O11 137.17(15) . . ?
O34B La4 O81 82.5(2) 1_545 1_545 ?
O42 La4 O81 78.35(14) . 1_545 ?
O11 La4 O81 142.60(18) . 1_545 ?
O34B La4 OW42 83.7(2) 1_545 . ?
O42 La4 OW42 79.77(13) . . ?
O11 La4 OW42 98.17(16) . . ?
O81 La4 OW42 73.50(13) 1_545 . ?
O34B La4 O61 113.6(2) 1_545 . ?
O42 La4 O61 88.15(13) . . ?
O11 La4 O61 71.12(17) . . ?
O81 La4 O61 132.94(12) 1_545 . ?
OW42 La4 O61 148.04(12) . . ?
O34B La4 O34A 21.0(2) 1_545 1_545 ?
O42 La4 O34A 136.62(19) . 1_545 ?
O11 La4 O34A 77.5(2) . 1_545 ?
O81 La4 O34A 65.5(2) 1_545 1_545 ?
OW42 La4 O34A 68.0(2) . 1_545 ?
O61 La4 O34A 134.0(2) . 1_545 ?
O34B La4 O23 67.8(2) 1_545 . ?
O42 La4 O23 115.70(11) . . ?
O11 La4 O23 95.17(14) . . ?
O81 La4 O23 71.04(13) 1_545 . ?
OW42 La4 O23 136.71(11) . . ?
O61 La4 O23 75.13(12) . . ?
O34A La4 O23 75.2(2) 1_545 . ?
O34B La4 OW41 117.77(19) 1_545 . ?
O42 La4 OW41 69.99(11) . . ?
O11 La4 OW41 69.47(15) . . ?
O81 La4 OW41 134.26(14) 1_545 . ?
OW42 La4 OW41 69.14(11) . . ?
O61 La4 OW41 78.94(12) . . ?
O34A La4 OW41 120.14(19) 1_545 . ?
O23 La4 OW41 153.10(11) . . ?
O34B La4 O21 120.6(2) 1_545 1_545 ?
O42 La4 O21 63.12(11) . 1_545 ?
O11 La4 O21 129.49(15) . 1_545 ?
O81 La4 O21 70.40(11) 1_545 1_545 ?
OW42 La4 O21 132.14(12) . 1_545 ?
O61 La4 O21 63.35(11) . 1_545 ?
O34A La4 O21 120.59(18) 1_545 1_545 ?
O23 La4 O21 53.76(10) . 1_545 ?
OW41 La4 O21 119.02(10) . 1_545 ?
O34B La4 S2 94.20(19) 1_545 1_545 ?
O42 La4 S2 89.12(9) . 1_545 ?
O11 La4 S2 114.74(12) . 1_545 ?
O81 La4 S2 67.41(10) 1_545 1_545 ?
OW42 La4 S2 140.77(9) . 1_545 ?
O61 La4 S2 67.52(8) . 1_545 ?
O34A La4 S2 97.80(18) 1_545 1_545 ?
O23 La4 S2 27.01(8) . 1_545 ?
OW41 La4 S2 141.04(8) . 1_545 ?
O21 La4 S2 26.78(7) 1_545 1_545 ?
O11 S1 O13 110.4(3) . . ?
O11 S1 O12 107.7(3) . . ?
O13 S1 O12 110.6(2) . . ?
O11 S1 O14 109.4(3) . . ?
O13 S1 O14 110.8(2) . . ?
O12 S1 O14 107.9(2) . . ?
O24 S2 O22 112.9(2) 1_565 . ?
O24 S2 O21 108.3(2) 1_565 . ?
O22 S2 O21 110.5(2) . . ?
O24 S2 O23 111.9(2) 1_565 1_565 ?
O22 S2 O23 106.7(2) . 1_565 ?
O21 S2 O23 106.4(2) . 1_565 ?
O24 S2 La4 127.25(15) 1_565 1_565 ?
O22 S2 La4 119.81(15) . 1_565 ?
O21 S2 La4 54.04(13) . 1_565 ?
O23 S2 La4 52.39(14) 1_565 1_565 ?
O24 S2 La2 127.80(15) 1_565 . ?
O22 S2 La2 45.98(14) . . ?
O21 S2 La2 123.62(14) . . ?
O23 S2 La2 60.71(13) 1_565 . ?
La4 S2 La2 90.84(3) 1_565 . ?
O24 S2 La1 54.43(15) 1_565 1_565 ?
O22 S2 La1 127.41(15) . 1_565 ?
O21 S2 La1 53.90(13) . 1_565 ?
O23 S2 La1 125.71(14) 1_565 1_565 ?
La4 S2 La1 91.87(3) 1_565 1_565 ?
La2 S2 La1 173.02(4) . 1_565 ?
O33A S3 O34A 71.6(5) . . ?
O33A S3 O32 122.9(4) . . ?
O34A S3 O32 120.9(4) . . ?
O33A S3 O31 112.2(4) . . ?
O34A S3 O31 114.6(4) . . ?
O32 S3 O31 110.1(2) . . ?
O33A S3 O34B 107.7(5) . . ?
O34A S3 O34B 36.3(4) . . ?
O32 S3 O34B 97.7(3) . . ?
O31 S3 O34B 103.5(3) . . ?
O33A S3 O33B 36.1(4) . . ?
O34A S3 O33B 107.2(5) . . ?
O32 S3 O33B 99.0(4) . . ?
O31 S3 O33B 101.9(4) . . ?
O34B S3 O33B 142.5(5) . . ?
O44 S4 O43 110.3(2) . . ?
O44 S4 O41 108.8(2) . . ?
O43 S4 O41 110.9(3) . . ?
O44 S4 O42 110.6(2) . . ?
O43 S4 O42 108.5(2) . . ?
O41 S4 O42 107.8(2) . . ?
O51 S5 O53 106.3(2) . 2_645 ?
O51 S5 O52 111.9(2) . . ?
O53 S5 O52 110.7(2) 2_645 . ?
O51 S5 O54 111.0(2) . . ?
O53 S5 O54 112.2(2) 2_645 . ?
O52 S5 O54 104.9(2) . . ?
O51 S5 La1 133.68(16) . . ?
O53 S5 La1 120.06(15) 2_645 . ?
O52 S5 La1 52.02(13) . . ?
O54 S5 La1 53.49(14) . . ?
O51 S5 La1 54.53(15) . 2_645 ?
O53 S5 La1 51.82(14) 2_645 2_645 ?
O52 S5 La1 124.68(13) . 2_645 ?
O54 S5 La1 130.40(15) . 2_645 ?
La1 S5 La1 171.12(4) . 2_645 ?
O62 S6 O63 111.6(2) . . ?
O62 S6 O61 105.9(2) . . ?
O63 S6 O61 110.6(2) . . ?
O62 S6 O64 111.1(2) . . ?
O63 S6 O64 105.9(2) . . ?
O61 S6 O64 111.9(2) . . ?
O62 S6 La2 126.57(15) . . ?
O63 S6 La2 51.78(13) . . ?
O61 S6 La2 127.50(19) . . ?
O64 S6 La2 54.14(14) . . ?
O72 S7 O71 112.5(2) . . ?
O72 S7 O73 106.8(2) . . ?
O71 S7 O73 110.9(2) . . ?
O72 S7 O74 111.39(19) . . ?
O71 S7 O74 105.0(2) . . ?
O73 S7 O74 110.3(2) . . ?
O72 S7 La1 52.43(14) . . ?
O71 S7 La1 127.91(15) . . ?
O73 S7 La1 54.40(14) . . ?
O74 S7 La1 127.10(14) . . ?
O72 S7 La2 122.75(14) . 3_665 ?
O71 S7 La2 48.81(14) . 3_665 ?
O73 S7 La2 130.30(14) . 3_665 ?
O74 S7 La2 56.53(14) . 3_665 ?
La1 S7 La2 174.10(4) . 3_665 ?
O82 S8 O81 110.1(3) . . ?
O82 S8 O84 112.1(3) . . ?
O81 S8 O84 111.6(2) . . ?
O82 S8 O83 111.0(2) . . ?
O81 S8 O83 106.4(3) . . ?
O84 S8 O83 105.3(2) . . ?
O82 S8 La3 125.8(2) . . ?
O81 S8 La3 124.03(19) . . ?
O84 S8 La3 50.91(14) . . ?
O83 S8 La3 54.40(15) . . ?
S1 O11 La4 158.2(3) . . ?
S1 O12 La2 143.6(3) . . ?
S1 O13 La3 140.0(3) . . ?
S1 O14 La3 138.7(2) . 3_765 ?
S2 O21 La4 99.19(16) . 1_565 ?
S2 O21 La1 100.60(17) . 1_565 ?
La4 O21 La1 122.18(12) 1_565 1_565 ?
S2 O22 La2 109.19(19) . . ?
S2 O23 La4 100.60(17) 1_545 . ?
S2 O23 La2 92.36(15) 1_545 1_545 ?
La4 O23 La2 115.94(13) . 1_545 ?
S2 O24 La1 100.55(18) 1_545 . ?
S3 O31 La2 128.5(2) . . ?
S3 O32 La3 140.5(2) . 3_775 ?
O33B O33A S3 84.5(8) . . ?
O33B O33A O34A 138.9(10) . . ?
S3 O33A O34A 55.4(4) . . ?
O33B O33A La3 79.5(7) . . ?
S3 O33A La3 162.9(6) . . ?
O34A O33A La3 141.3(6) . . ?
O33A O33B S3 59.4(7) . . ?
O33A O33B La3 78.3(7) . . ?
S3 O33B La3 137.3(5) . . ?
O34B O34A S3 79.8(8) . . ?
O34B O34A O33A 132.6(9) . . ?
S3 O34A O33A 53.1(4) . . ?
O34B O34A La4 72.4(7) . 1_565 ?
S3 O34A La4 142.9(5) . 1_565 ?
O33A O34A La4 150.3(5) . 1_565 ?
O34A O34B S3 63.9(6) . . ?
O34A O34B La4 86.6(7) . 1_565 ?
S3 O34B La4 141.8(4) . 1_565 ?
S4 O41 La3 132.6(2) . 2_745 ?
S4 O42 La4 133.15(19) . . ?
S4 O44 La1 151.2(3) . . ?
S5 O51 La1 99.69(19) . 2_645 ?
S5 O52 La1 101.48(16) . . ?
S5 O53 La1 102.63(18) 2_655 . ?
S5 O54 La1 99.40(17) . . ?
S6 O61 La4 143.0(2) . . ?
S6 O62 La1 113.6(2) . . ?
S6 O63 La2 101.51(17) . . ?
S6 O64 La2 98.83(18) . . ?
S7 O71 La2 105.02(17) . 3_665 ?
S7 O72 La1 100.95(16) . . ?
S7 O73 La1 98.48(16) . . ?
S7 O74 La2 96.29(16) . 3_665 ?
S8 O81 La4 146.3(2) . 1_565 ?
S8 O83 La2 113.5(2) . . ?
S8 O83 La3 98.89(18) . . ?
La2 O83 La3 127.29(16) . . ?
S8 O84 La3 103.03(17) . . ?
N12 C11 C16 113.6(5) . . ?
N12 C11 H11A 108.9 . . ?
C16 C11 H11A 108.9 . . ?
N12 C11 H11B 108.9 . . ?
C16 C11 H11B 108.9 . . ?
H11A C11 H11B 107.7 . . ?
C11 N12 C13 115.9(6) . . ?
C11 N12 H12A 108.3 . . ?
C13 N12 H12A 108.3 . . ?
C11 N12 H12B 108.3 . . ?
C13 N12 H12B 108.3 . . ?
H12A N12 H12B 107.4 . . ?
N12 C13 C14 115.4(6) . . ?
N12 C13 H13A 108.4 . . ?
C14 C13 H13A 108.4 . . ?
N12 C13 H13B 108.4 . . ?
C14 C13 H13B 108.4 . . ?
H13A C13 H13B 107.5 . . ?
C13 C14 N15 111.9(5) . . ?
C13 C14 H14A 109.2 . . ?
N15 C14 H14A 109.2 . . ?
C13 C14 H14B 109.2 . . ?
N15 C14 H14B 109.2 . . ?
H14A C14 H14B 107.9 . . ?
C16 N15 C14 114.2(5) . . ?
C16 N15 H15A 108.7 . . ?
C14 N15 H15A 108.7 . . ?
C16 N15 H15B 108.7 . . ?
C14 N15 H15B 108.7 . . ?
H15A N15 H15B 107.6 . . ?
N15 C16 C11 113.4(5) . . ?
N15 C16 H16A 108.9 . . ?
C11 C16 H16A 108.9 . . ?
N15 C16 H16B 108.9 . . ?
C11 C16 H16B 108.9 . . ?
H16A C16 H16B 107.7 . . ?
N26 C21 C22 112.0(6) . . ?
N26 C21 H21A 109.2 . . ?
C22 C21 H21A 109.2 . . ?
N26 C21 H21B 109.2 . . ?
C22 C21 H21B 109.2 . . ?
H21A C21 H21B 107.9 . . ?
C21 C22 N23 112.3(5) . . ?
C21 C22 H22A 109.1 . . ?
N23 C22 H22A 109.1 . . ?
C21 C22 H22B 109.1 . . ?
N23 C22 H22B 109.1 . . ?
H22A C22 H22B 107.9 . . ?
C24 N23 C22 112.6(5) . . ?
C24 N23 H23A 109.1 . . ?
C22 N23 H23A 109.1 . . ?
C24 N23 H23B 109.1 . . ?
C22 N23 H23B 109.1 . . ?
H23A N23 H23B 107.8 . . ?
N23 C24 C25 113.6(6) . . ?
N23 C24 H24A 108.8 . . ?
C25 C24 H24A 108.8 . . ?
N23 C24 H24B 108.8 . . ?
C25 C24 H24B 108.8 . . ?
H24A C24 H24B 107.7 . . ?
N26 C25 C24 109.7(5) . . ?
N26 C25 H25A 109.7 . . ?
C24 C25 H25A 109.7 . . ?
N26 C25 H25B 109.7 . . ?
C24 C25 H25B 109.7 . . ?
H25A C25 H25B 108.2 . . ?
C21 N26 C25 110.9(5) . . ?
C21 N26 H26A 109.4 . . ?
C25 N26 H26A 109.4 . . ?
C21 N26 H26B 109.4 . . ?
C25 N26 H26B 109.4 . . ?
H26A N26 H26B 108.0 . . ?
La3 OW31 H31A 118(3) . . ?
La3 OW31 H31B 120(3) . . ?
H31A OW31 H31B 109(3) . . ?
La3 OW32 H32A 128(6) . . ?
La3 OW32 H32B 121(6) . . ?
H32A OW32 H32B 107(3) . . ?
La4 OW41 H41A 107(3) . . ?
La4 OW41 H41B 102(3) . . ?
H41A OW41 H41B 105(2) . . ?
La4 OW42 H42A 126(4) . . ?
La4 OW42 H42B 114(3) . . ?
H42A OW42 H42B 109(3) . . ?

loop_
_geom_bond_atom_site_label_1
_geom_bond_atom_site_label_2
_geom_bond_distance
_geom_bond_site_symmetry_2
_geom_bond_publ_flag
La1 O44 2.555(4) . ?
La1 O62 2.569(3) . ?
La1 O72 2.586(3) . ?
La1 O52 2.597(3) . ?
La1 O54 2.631(4) . ?
La1 O73 2.634(3) . ?
La1 O53 2.672(3) . ?
La1 O51 2.740(4) 2_655 ?
La1 O21 2.772(3) 1_545 ?
La1 O24 2.790(4) . ?
La1 S7 3.2036(12) . ?
La1 S5 3.2291(11) . ?
La2 O31 2.436(3) . ?
La2 O12 2.466(4) . ?
La2 O22 2.513(3) . ?
La2 O71 2.515(3) 3_665 ?
La2 O63 2.561(3) . ?
La2 O64 2.620(3) . ?
La2 O83 2.649(4) . ?
La2 O74 2.709(3) 3_665 ?
La2 O23 2.881(3) 1_565 ?
La2 S6 3.1943(11) . ?
La2 S7 3.2275(12) 3_665 ?
La2 S2 3.3008(11) . ?
La3 O33A 2.431(7) . ?
La3 O33B 2.441(8) . ?
La3 O32 2.482(4) 3_775 ?
La3 O14 2.497(3) 3_765 ?
La3 O13 2.502(4) . ?
La3 O41 2.510(4) 2_755 ?
La3 OW31 2.592(4) . ?
La3 O84 2.609(3) . ?
La3 OW32 2.634(9) . ?
La3 O83 2.695(4) . ?
La3 S8 3.2747(12) . ?
La4 O34B 2.475(7) 1_545 ?
La4 O42 2.485(4) . ?
La4 O11 2.486(4) . ?
La4 O81 2.530(4) 1_545 ?
La4 OW42 2.550(4) . ?
La4 O61 2.574(4) . ?
La4 O34A 2.591(7) 1_545 ?
La4 O23 2.609(3) . ?
La4 OW41 2.648(3) . ?
La4 O21 2.654(3) 1_545 ?
La4 S2 3.2373(12) 1_545 ?
S1 O11 1.441(4) . ?
S1 O13 1.450(4) . ?
S1 O12 1.460(4) . ?
S1 O14 1.470(4) . ?
S2 O24 1.451(4) 1_565 ?
S2 O22 1.468(3) . ?
S2 O21 1.477(3) . ?
S2 O23 1.496(4) 1_565 ?
S2 La4 3.2373(12) 1_565 ?
S2 La1 3.3721(11) 1_565 ?
S3 O33A 1.367(8) . ?
S3 O34A 1.407(8) . ?
S3 O32 1.435(4) . ?
S3 O31 1.465(4) . ?
S3 O34B 1.543(7) . ?
S3 O33B 1.582(8) . ?
S4 O44 1.459(4) . ?
S4 O43 1.465(4) . ?
S4 O41 1.474(4) . ?
S4 O42 1.487(3) . ?
S5 O51 1.463(4) . ?
S5 O53 1.466(4) 2_645 ?
S5 O52 1.470(4) . ?
S5 O54 1.492(3) . ?
S5 La1 3.3166(11) 2_645 ?
S6 O62 1.456(4) . ?
S6 O63 1.465(4) . ?
S6 O61 1.468(4) . ?
S6 O64 1.469(4) . ?
S7 O72 1.462(3) . ?
S7 O71 1.474(3) . ?
S7 O73 1.476(4) . ?
S7 O74 1.483(3) . ?
S7 La2 3.2275(12) 3_665 ?
S8 O82 1.433(4) . ?
S8 O81 1.471(4) . ?
S8 O84 1.477(4) . ?
S8 O83 1.490(4) . ?
O14 La3 2.497(3) 3_765 ?
O21 La4 2.654(3) 1_565 ?
O21 La1 2.772(3) 1_565 ?
O23 S2 1.496(4) 1_545 ?
O23 La2 2.881(3) 1_545 ?
O24 S2 1.451(4) 1_545 ?
O32 La3 2.482(4) 3_775 ?
O33A O33B 0.937(11) . ?
O33A O34A 1.623(11) . ?
O34A O34B 0.929(10) . ?
O34A La4 2.591(7) 1_565 ?
O34B La4 2.475(7) 1_565 ?
O41 La3 2.510(4) 2_745 ?
O51 La1 2.740(4) 2_645 ?
O53 S5 1.466(4) 2_655 ?
O71 La2 2.515(3) 3_665 ?
O74 La2 2.709(3) 3_665 ?
O81 La4 2.530(4) 1_565 ?
C11 N12 1.446(8) . ?
C11 C16 1.466(8) . ?
C11 H11A 0.9700 . ?
C11 H11B 0.9700 . ?
N12 C13 1.448(9) . ?
N12 H12A 0.9900 . ?
N12 H12B 0.9900 . ?
C13 C14 1.463(8) . ?
C13 H13A 0.9700 . ?
C13 H13B 0.9700 . ?
C14 N15 1.467(8) . ?
C14 H14A 0.9700 . ?
C14 H14B 0.9700 . ?
N15 C16 1.463(8) . ?
N15 H15A 0.9900 . ?
N15 H15B 0.9900 . ?
C16 H16A 0.9700 . ?
C16 H16B 0.9700 . ?
C21 N26 1.460(8) . ?
C21 C22 1.472(9) . ?
C21 H21A 0.9700 . ?
C21 H21B 0.9700 . ?
C22 N23 1.491(8) . ?
C22 H22A 0.9700 . ?
C22 H22B 0.9700 . ?
N23 C24 1.451(8) . ?
N23 H23A 0.9900 . ?
N23 H23B 0.9900 . ?
C24 C25 1.522(9) . ?
C24 H24A 0.9700 . ?
C24 H24B 0.9700 . ?
C25 N26 1.504(8) . ?
C25 H25A 0.9700 . ?
C25 H25B 0.9700 . ?
N26 H26A 0.9900 . ?
N26 H26B 0.9900 . ?
OW31 H31A 0.958(12) . ?
OW31 H31B 0.951(12) . ?
OW32 H32A 0.969(12) . ?
OW32 H32B 0.972(12) . ?
OW41 H41A 0.961(12) . ?
OW41 H41B 0.963(12) . ?
OW42 H42A 0.961(12) . ?
OW42 H42B 0.953(12) . ?

loop_
_geom_hbond_atom_site_label_D
_geom_hbond_atom_site_label_H
_geom_hbond_atom_site_label_A
_geom_hbond_distance_DH
_geom_hbond_distance_HA
_geom_hbond_distance_DA
_geom_hbond_angle_DHA
_geom_hbond_site_symmetry_A
N12 H12A O61 0.99 2.53 3.386(9) 144.2 .
N12 H12B O74 0.99 2.08 3.043(8) 164.0 3_665
N12 H12B O63 0.99 2.34 2.873(7) 112.7 .
N15 H15A O54 0.99 2.11 3.075(8) 163.6 4_565
N15 H15B O73 0.99 2.05 2.988(6) 157.0 3_655
N15 H15B O52 0.99 2.51 3.031(7) 112.6 3_655
N23 H23A O43 0.99 2.20 2.752(6) 114.1 .
N23 H23A O64 0.99 2.52 3.243(7) 129.9 .
N23 H23B O53 0.99 2.06 3.005(7) 158.1 .
N23 H23B O62 0.99 2.57 3.193(7) 121.3 .
N26 H26A O14 0.99 2.31 3.123(7) 138.8 4_576
N26 H26B O74 0.99 2.14 3.037(7) 149.5 2_655
OW31 H31A OW41 0.958(12) 1.92(2) 2.850(5) 164(6) .
OW31 H31B O42 0.951(12) 1.98(3) 2.812(5) 145(5) 2_755
OW32 H32A O13 0.969(12) 2.00(9) 2.725(10) 130(10) 3_765
OW32 H32B O34A 0.972(12) 2.40(13) 3.010(12) 120(11) 3_775
OW41 H41A O43 0.961(12) 1.84(3) 2.716(6) 151(5) .
OW41 H41B O64 0.963(12) 2.05(3) 2.912(5) 148(4) .
OW42 H42A O82 0.961(12) 1.81(2) 2.752(6) 166(5) 2_745
OW42 H42B O84 0.953(12) 1.88(3) 2.791(5) 159(6) 1_545
